data_7008232
loop_
_publ_author_name
'Long, De-Liang'
'K\"ogerler, Paul'
'Farrugia, Louis J.'
'Cronin, Leroy'

_publ_section_title
;
 Reactions of a {Mo16}-type polyoxometalate cluster with electrophiles:
 a synthetic, theoretical and magnetic investigation.
;
_journal_issue 8
_journal_name_full 'Dalton transactions (Cambridge, England : 2003)'
_journal_page_first 1372
_journal_page_last 1380
_journal_paper_doi 10.1039/b419301f
_journal_year 2005
_chemical_formula_moiety '(Mo7 Mn2 O33 H18 6-), 2(C6 H13 N4 +), 2(H2 O)'
_chemical_formula_sum 'C12 H48 Mn2 Mo7 N8 O35'
_chemical_formula_weight 1646.04
_chemical_name_systematic
;
?
;
_space_group_IT_number 15
_symmetry_cell_setting monoclinic
_symmetry_space_group_name_Hall '-C 2yc'
_symmetry_space_group_name_H-M 'C 1 2/c 1'
_atom_sites_solution_hydrogens geom
_atom_sites_solution_primary direct
_atom_sites_solution_secondary difmap
_audit_creation_method SHELXL-97
_cell_angle_alpha 90.00
_cell_angle_beta 111.2008(3)
_cell_angle_gamma 90.00
_cell_formula_units_Z 8
_cell_length_a 43.6128(4)
_cell_length_b 12.43420(1)
_cell_length_c 16.28990(1)
_cell_measurement_reflns_used 15471
_cell_measurement_temperature 150(2)
_cell_measurement_theta_max 34.97
_cell_measurement_theta_min 1.50
_cell_volume 8235.97(8)
_computing_cell_refinement 'HKL Scalepack (Otwinowski & Minor 1997)'
_computing_data_collection 'Collect (Nonius BV, 1997-2000)'
_computing_data_reduction 'HKL Denzo and Scalepack (Otwinowski & Minor 1997)'
_computing_molecular_graphics 'WinGX, (Farrugia, 1999)'
_computing_publication_material 'WinGX, (Farrugia, 1999)'
_computing_structure_refinement 'SHELXL-97 (Sheldrick, 1997)'
_computing_structure_solution 'SHELXL-97 (Sheldrick, 1997)'
_diffrn_ambient_temperature 150(2)
_diffrn_measured_fraction_theta_full 0.984
_diffrn_measured_fraction_theta_max 0.984
_diffrn_measurement_device '95mm CCD camera on \k-goniostat'
_diffrn_measurement_device_type KappaCCD
_diffrn_measurement_method Omega
_diffrn_radiation_monochromator graphite
_diffrn_radiation_source 'fine-focus sealed tube'
_diffrn_radiation_type MoK\a
_diffrn_radiation_wavelength 0.71073
_diffrn_reflns_av_R_equivalents 0.0352
_diffrn_reflns_av_sigmaI/netI 0.0204
_diffrn_reflns_limit_h_max 52
_diffrn_reflns_limit_h_min -56
_diffrn_reflns_limit_k_max 16
_diffrn_reflns_limit_k_min 0
_diffrn_reflns_limit_l_max 21
_diffrn_reflns_limit_l_min 0
_diffrn_reflns_number 74026
_diffrn_reflns_theta_full 27.50
_diffrn_reflns_theta_max 27.50
_diffrn_reflns_theta_min 1.71
_diffrn_standards_decay_% 0
_exptl_absorpt_coefficient_mu 2.769
_exptl_absorpt_correction_T_max 0.4905
_exptl_absorpt_correction_T_min 0.4039
_exptl_absorpt_correction_type empirical
_exptl_absorpt_process_details 'WinGX, (Farrugia, 1999)'
_exptl_crystal_colour colourless
_exptl_crystal_density_diffrn 2.655
_exptl_crystal_density_meas ?
_exptl_crystal_density_method 'not measured'
_exptl_crystal_description block
_exptl_crystal_F_000 6400
_exptl_crystal_size_max 0.40
_exptl_crystal_size_mid 0.40
_exptl_crystal_size_min 0.30
_refine_diff_density_max 1.46
_refine_diff_density_min -0.98
_refine_diff_density_rms 0.17
_refine_ls_extinction_coef none
_refine_ls_extinction_method none
_refine_ls_goodness_of_fit_ref 1.378
_refine_ls_hydrogen_treatment mixed
_refine_ls_matrix_type full
_refine_ls_number_parameters 595
_refine_ls_number_reflns 9319
_refine_ls_number_restraints 1
_refine_ls_restrained_S_all 1.378
_refine_ls_R_factor_all 0.0466
_refine_ls_R_factor_gt 0.0454
_refine_ls_shift/su_max 0.002
_refine_ls_shift/su_mean 0.000
_refine_ls_structure_factor_coef Fsqd
_refine_ls_weighting_details 'calc w=1/[\s^2^(Fo^2^)+(0.0000P)^2^+175.4203P] where P=(Fo^2^+2Fc^2^)/3'
_refine_ls_weighting_scheme calc
_refine_ls_wR_factor_gt 0.1063
_refine_ls_wR_factor_ref 0.1067
_reflns_number_gt 9101
_reflns_number_total 9319
_reflns_threshold_expression >2sigma(I)
_cod_data_source_file b419301f.txt
_cod_data_source_block compound_7
_cod_depositor_comments
;
The following automatic conversions were performed:
'_symmetry_cell_setting' value 'Monoclinic' changed to 'monoclinic'
according to '/home/saulius/struct/CIF-dictionaries/cif_core.dic'
dictionary named 'cif_core.dic' version 2.4.1 from 2010-06-29.

Automatic conversion script
Id: cif_fix_enum 1527 2010-12-29 10:47:43Z saulius 

The following automatic conversions were performed:

'_exptl_crystal_density_meas' value 'none' was changed to '?' - the
value is perceived as not measured.

Automatic conversion script
Id: cif_fix_values 3008 2015-01-20 13:52:24Z robertas 
;
_cod_original_cell_volume 8235.95(11)
_cod_original_sg_symbol_H-M C2/c
_cod_database_code 7008232

loop_
_symmetry_equiv_pos_as_xyz
'x, y, z'
'-x, y, -z+1/2'
'x+1/2, y+1/2, z'
'-x+1/2, y+1/2, -z+1/2'
'-x, -y, -z'
'x, -y, z-1/2'
'-x+1/2, -y+1/2, -z'
'x+1/2, -y+1/2, z-1/2'

loop_
_atom_site_label
_atom_site_type_symbol
_atom_site_fract_x
_atom_site_fract_y
_atom_site_fract_z
_atom_site_U_iso_or_equiv
_atom_site_adp_type
_atom_site_occupancy
_atom_site_symmetry_multiplicity
_atom_site_calc_flag
_atom_site_refinement_flags
_atom_site_disorder_assembly
_atom_site_disorder_group
O12' O 0.771(5) 1.170(9) 0.813(11) 0.13(4) Uiso 0.20(12) 1 d PD . .
Mo1 Mo 0.936885(12) 0.84720(4) 0.85797(3) 0.01686(11) Uani 1 1 d . . 1
Mo2 Mo 0.869042(13) 0.61980(4) 0.89293(4) 0.02045(12) Uani 1 1 d . . 1
Mo3 Mo 0.866279(12) 0.75133(4) 0.70898(3) 0.01331(11) Uani 0.9646(13) 1 d P . 1
Mo4 Mo 0.810266(13) 0.79323(4) 0.80759(4) 0.01943(12) Uani 1 1 d . . 1
Mo5 Mo 0.877161(13) 1.01384(4) 0.76885(4) 0.02069(12) Uani 1 1 d . . 1
Mo6 Mo 0.806203(14) 0.94127(5) 0.64243(4) 0.02201(14) Uani 0.9646(13) 1 d P . 1
Mo7 Mo 0.929517(13) 0.59260(4) 0.82963(4) 0.01856(13) Uani 0.9646(13) 1 d P . 1
Mn1 Mn 0.80915(2) 0.80555(8) 0.46658(6) 0.01869(19) Uani 1 1 d D . 1
Mn2 Mn 0.93101(2) 1.17776(8) 0.67431(7) 0.0206(2) Uani 1 1 d . . 1
O1 O 0.78288(12) 0.6931(4) 0.8070(4) 0.0342(12) Uani 1 1 d . . 1
O2 O 0.88774(11) 0.6471(4) 0.6841(3) 0.0241(9) Uani 1 1 d . . 1
O3 O 0.96180(11) 0.9329(4) 0.8279(4) 0.0294(11) Uani 1 1 d . . 1
O4 O 0.85800(11) 1.1040(4) 0.8134(4) 0.0285(10) Uani 1 1 d . . 1
O5 O 0.95869(11) 0.8242(4) 0.9686(3) 0.0257(10) Uani 1 1 d . . 1
O6 O 0.83690(12) 0.7903(4) 0.6065(3) 0.0272(10) Uani 1 1 d . . 1
O7 O 0.83921(10) 0.6781(3) 0.7583(3) 0.0170(8) Uani 1 1 d . . 1
O8 O 0.78673(12) 1.0449(4) 0.6738(3) 0.0283(10) Uani 1 1 d . . 1
O9 O 0.90593(10) 0.9498(3) 0.8766(3) 0.0222(9) Uani 1 1 d . . 1
O10 O 0.83831(12) 0.5295(4) 0.8884(4) 0.0314(11) Uani 1 1 d . . 1
O11 O 0.89679(10) 0.8640(3) 0.7287(3) 0.0168(8) Uani 1 1 d . . 1
O12 O 0.89618(13) 0.6118(4) 0.9994(3) 0.0308(11) Uani 1 1 d . . 1
O13 O 0.93996(12) 0.5016(4) 0.7631(4) 0.0364(13) Uani 1 1 d . . 1
O14 O 0.90585(13) 1.0903(4) 0.7439(4) 0.0407(14) Uani 1 1 d . . 1
O15 O 0.95553(12) 0.5668(4) 0.9354(4) 0.0351(12) Uani 1 1 d . . 1
O16 O 0.79824(13) 0.9021(4) 0.8540(3) 0.0315(11) Uani 1 1 d . . 1
O17 O 0.95018(10) 0.7207(3) 0.8081(3) 0.0196(9) Uani 1 1 d . . 1
O18 O 0.90021(9) 0.7232(3) 0.8479(3) 0.0159(8) Uani 1 1 d . . 1
O19 O 0.89049(11) 0.5255(3) 0.8353(3) 0.0225(9) Uani 1 1 d . . 1
O20 O 0.78620(10) 0.8244(4) 0.6814(3) 0.0251(10) Uani 1 1 d . . 1
O21 O 0.78649(13) 0.9277(5) 0.5284(3) 0.0351(12) Uani 1 1 d . . 1
O22 O 0.84271(10) 0.8875(3) 0.7607(3) 0.0157(8) Uani 1 1 d . . 1
O23 O 0.84557(12) 1.0133(4) 0.6471(3) 0.0260(10) Uani 1 1 d . . 1
O24 O 0.84791(11) 0.7540(4) 0.9086(3) 0.0218(9) Uani 1 1 d . . 1
O11W O 0.83999(11) 0.6876(4) 0.4372(3) 0.0283(10) Uani 1 1 d . . 1
O12W O 0.7795(4) 1.1574(11) 0.8308(7) 0.053(6) Uani 0.80(12) 1 d PD . 1
O13W O 0.77559(14) 0.6864(5) 0.4741(4) 0.0418(14) Uani 1 1 d . . 1
O14W O 0.83979(16) 1.0621(5) 0.9603(6) 0.069(2) Uani 1 1 d . . 1
O21W O 0.97262(13) 1.2127(5) 0.7985(3) 0.0406(14) Uani 1 1 d . . 1
O22W O 0.96302(14) 1.0409(5) 0.6767(4) 0.0406(13) Uani 1 1 d . . 1
O23W O 0.90724(11) 1.3178(4) 0.6985(3) 0.0279(10) Uani 1 1 d . . 1
O24W O 0.89299(18) 0.8737(6) 1.0486(6) 0.085(3) Uani 1 1 d . . 1
O25W O 0.95303(16) 0.7175(6) 1.1027(4) 0.0497(16) Uani 1 1 d . . 1
Mo3' Mo 0.8756(4) 0.8769(13) 0.9362(11) 0.024(4) Uiso 0.0354(13) 1 d P . 2
Mo6' Mo 0.9343(5) 0.6852(16) 1.0009(13) 0.035(5) Uiso 0.0354(13) 1 d P . 2
Mo7' Mo 0.8143(5) 1.0387(17) 0.8136(14) 0.038(5) Uiso 0.0354(13) 1 d P . 2
N11 N 0.78570(12) 0.7090(4) 0.0507(3) 0.0190(10) Uani 1 1 d . . .
N12 N 0.79241(14) 0.6109(5) 0.1839(4) 0.0261(12) Uani 1 1 d . . .
H12 H 0.7850 0.6050 0.2305 0.031 Uiso 1 1 calc R . .
N13 N 0.79776(15) 0.5171(4) 0.0602(4) 0.0287(13) Uani 1 1 d . . .
N14 N 0.83988(13) 0.6454(5) 0.1452(4) 0.0242(11) Uani 1 1 d . . .
C11 C 0.77402(16) 0.7002(5) 0.1223(4) 0.0238(13) Uani 1 1 d . . .
H11A H 0.7502 0.6843 0.0990 0.029 Uiso 1 1 calc R . .
H11B H 0.7775 0.7691 0.1548 0.029 Uiso 1 1 calc R . .
C12 C 0.78659(19) 0.5075(6) 0.1334(5) 0.0329(16) Uani 1 1 d . . .
H12A H 0.7986 0.4485 0.1727 0.039 Uiso 1 1 calc R . .
H12B H 0.7628 0.4900 0.1112 0.039 Uiso 1 1 calc R . .
C13 C 0.83314(18) 0.5429(6) 0.0950(5) 0.0318(16) Uani 1 1 d . . .
H13A H 0.8411 0.5485 0.0455 0.038 Uiso 1 1 calc R . .
H13B H 0.8453 0.4838 0.1340 0.038 Uiso 1 1 calc R . .
C14 C 0.78016(18) 0.6078(6) 0.0031(4) 0.0287(14) Uani 1 1 d . . .
H14A H 0.7877 0.6145 -0.0471 0.034 Uiso 1 1 calc R . .
H14B H 0.7563 0.5922 -0.0209 0.034 Uiso 1 1 calc R . .
C15 C 0.82865(17) 0.6365(7) 0.2182(4) 0.0302(15) Uani 1 1 d . . .
H15A H 0.8327 0.7049 0.2515 0.036 Uiso 1 1 calc R . .
H15B H 0.8410 0.5788 0.2586 0.036 Uiso 1 1 calc R . .
C16 C 0.82098(15) 0.7318(5) 0.0852(4) 0.0216(12) Uani 1 1 d . . .
H16A H 0.8250 0.8010 0.1174 0.026 Uiso 1 1 calc R . .
H16B H 0.8288 0.7390 0.0355 0.026 Uiso 1 1 calc R . .
N21 N 0.94977(13) 0.1461(5) 0.0702(4) 0.0219(11) Uani 1 1 d . . .
N22 N 0.95572(13) 0.2434(4) -0.0526(3) 0.0204(10) Uani 1 1 d . . .
N23 N 0.90866(13) 0.2794(5) -0.0088(4) 0.0231(11) Uani 1 1 d . . .
N24 N 0.96339(13) 0.3347(5) 0.0843(4) 0.0255(12) Uani 1 1 d . . .
H24 H 0.9754 0.3879 0.1228 0.031 Uiso 1 1 calc R . .
C21 C 0.96038(15) 0.1402(5) -0.0057(4) 0.0209(12) Uani 1 1 d . . .
H21A H 0.9839 0.1199 0.0149 0.025 Uiso 1 1 calc R . .
H21B H 0.9476 0.0838 -0.0467 0.025 Uiso 1 1 calc R . .
C22 C 0.91449(15) 0.1745(6) 0.0375(5) 0.0254(14) Uani 1 1 d . . .
H22A H 0.9068 0.1782 0.0876 0.030 Uiso 1 1 calc R . .
H22B H 0.9017 0.1179 -0.0033 0.030 Uiso 1 1 calc R . .
C23 C 0.96850(17) 0.2290(6) 0.1316(4) 0.0277(14) Uani 1 1 d . . .
H23A H 0.9922 0.2103 0.1544 0.033 Uiso 1 1 calc R . .
H23B H 0.9610 0.2339 0.1820 0.033 Uiso 1 1 calc R . .
C24 C 0.92019(15) 0.2720(6) -0.0830(4) 0.0252(13) Uani 1 1 d . . .
H24A H 0.9166 0.3418 -0.1143 0.030 Uiso 1 1 calc R . .
H24B H 0.9072 0.2168 -0.1250 0.030 Uiso 1 1 calc R . .
C25 C 0.92716(16) 0.3632(6) 0.0510(5) 0.0319(16) Uani 1 1 d . . .
H25A H 0.9196 0.3695 0.1012 0.038 Uiso 1 1 calc R . .
H25B H 0.9236 0.4331 0.0200 0.038 Uiso 1 1 calc R . .
C26 C 0.97472(15) 0.3266(5) 0.0070(4) 0.0227(13) Uani 1 1 d . . .
H26A H 0.9715 0.3964 -0.0242 0.027 Uiso 1 1 calc R . .
H26B H 0.9984 0.3084 0.0281 0.027 Uiso 1 1 calc R . .
O1W O 0.77296(15) 0.5453(5) 0.3142(4) 0.0452(14) Uani 1 1 d . . .
O2W O 0.99075(17) 0.5247(6) 0.1556(6) 0.069(2) Uani 1 1 d . . .

loop_
_atom_site_aniso_label
_atom_site_aniso_U_11
_atom_site_aniso_U_22
_atom_site_aniso_U_33
_atom_site_aniso_U_23
_atom_site_aniso_U_13
_atom_site_aniso_U_12
Mo1 0.0133(2) 0.0132(2) 0.0237(3) -0.00057(19) 0.00623(19) -0.00234(18)
Mo2 0.0232(3) 0.0145(2) 0.0264(3) 0.0038(2) 0.0123(2) -0.00220(19)
Mo3 0.0135(2) 0.0143(2) 0.0115(2) -0.00119(18) 0.00378(18) 0.00183(18)
Mo4 0.0176(2) 0.0147(2) 0.0304(3) -0.0025(2) 0.0140(2) -0.00287(19)
Mo5 0.0165(2) 0.0105(2) 0.0386(3) 0.0028(2) 0.0141(2) 0.00003(18)
Mo6 0.0234(3) 0.0234(3) 0.0143(2) -0.0020(2) 0.0009(2) 0.0121(2)
Mo7 0.0144(2) 0.0112(2) 0.0279(3) 0.0005(2) 0.0049(2) -0.00020(18)
Mn1 0.0187(4) 0.0199(5) 0.0168(4) -0.0007(3) 0.0056(3) -0.0006(3)
Mn2 0.0171(4) 0.0180(5) 0.0273(5) -0.0011(4) 0.0089(4) -0.0019(3)
O1 0.024(2) 0.024(3) 0.062(4) -0.004(2) 0.024(2) -0.008(2)
O2 0.023(2) 0.023(2) 0.027(2) -0.0080(19) 0.0101(19) 0.0026(18)
O3 0.022(2) 0.015(2) 0.053(3) 0.002(2) 0.017(2) -0.0012(18)
O4 0.023(2) 0.016(2) 0.047(3) -0.007(2) 0.013(2) 0.0002(18)
O5 0.018(2) 0.033(3) 0.022(2) -0.0036(19) 0.0022(17) 0.0004(19)
O6 0.028(2) 0.036(3) 0.015(2) -0.0051(19) 0.0050(18) 0.008(2)
O7 0.0141(18) 0.0124(19) 0.022(2) -0.0061(16) 0.0042(16) -0.0052(15)
O8 0.029(2) 0.024(2) 0.032(3) 0.000(2) 0.011(2) 0.010(2)
O9 0.017(2) 0.016(2) 0.033(2) -0.0056(18) 0.0083(18) -0.0015(16)
O10 0.032(3) 0.019(2) 0.049(3) 0.005(2) 0.022(2) -0.005(2)
O11 0.0189(19) 0.0137(19) 0.022(2) 0.0044(16) 0.0123(17) 0.0033(16)
O12 0.037(3) 0.031(3) 0.023(2) 0.007(2) 0.009(2) 0.001(2)
O13 0.026(2) 0.024(3) 0.062(4) -0.018(2) 0.019(2) 0.000(2)
O14 0.030(3) 0.019(2) 0.084(4) 0.015(3) 0.032(3) 0.002(2)
O15 0.024(2) 0.026(3) 0.042(3) 0.013(2) -0.004(2) -0.005(2)
O16 0.034(3) 0.027(3) 0.040(3) -0.009(2) 0.021(2) -0.001(2)
O17 0.0161(19) 0.014(2) 0.030(2) -0.0027(17) 0.0112(18) -0.0011(16)
O18 0.0125(18) 0.0149(19) 0.0168(19) 0.0014(16) 0.0011(15) -0.0028(15)
O19 0.022(2) 0.013(2) 0.034(2) -0.0015(18) 0.0109(19) -0.0055(16)
O20 0.0132(19) 0.028(2) 0.028(2) -0.0074(19) -0.0004(17) 0.0003(17)
O21 0.034(3) 0.045(3) 0.017(2) -0.002(2) -0.001(2) 0.021(2)
O22 0.0145(18) 0.0129(19) 0.019(2) 0.0001(16) 0.0047(16) -0.0005(15)
O23 0.034(3) 0.026(2) 0.025(2) 0.0101(19) 0.018(2) 0.011(2)
O24 0.025(2) 0.020(2) 0.024(2) -0.0012(18) 0.0135(18) -0.0005(18)
O11W 0.022(2) 0.020(2) 0.042(3) -0.009(2) 0.012(2) 0.0015(18)
O12W 0.050(7) 0.061(8) 0.022(7) -0.006(4) -0.015(5) -0.007(4)
O13W 0.041(3) 0.033(3) 0.060(4) -0.001(3) 0.029(3) -0.009(2)
O14W 0.043(4) 0.032(3) 0.147(8) -0.023(4) 0.053(5) -0.002(3)
O21W 0.026(3) 0.071(4) 0.025(3) -0.007(3) 0.009(2) -0.009(3)
O22W 0.037(3) 0.041(3) 0.040(3) -0.009(3) 0.009(2) 0.017(2)
O23W 0.024(2) 0.019(2) 0.042(3) -0.005(2) 0.012(2) 0.0008(18)
O24W 0.051(4) 0.042(4) 0.106(6) 0.030(4) -0.041(4) -0.015(3)
O25W 0.058(4) 0.064(4) 0.036(3) 0.003(3) 0.028(3) 0.024(3)
N11 0.018(2) 0.017(2) 0.021(3) 0.004(2) 0.005(2) 0.0007(19)
N12 0.027(3) 0.032(3) 0.023(3) 0.011(2) 0.014(2) 0.007(2)
N13 0.034(3) 0.015(3) 0.040(3) -0.003(2) 0.016(3) 0.000(2)
N14 0.017(2) 0.025(3) 0.030(3) 0.009(2) 0.008(2) 0.001(2)
C11 0.023(3) 0.024(3) 0.027(3) 0.003(3) 0.012(3) 0.007(3)
C12 0.032(4) 0.022(3) 0.049(4) 0.009(3) 0.020(3) -0.002(3)
C13 0.031(4) 0.023(3) 0.051(4) 0.006(3) 0.026(3) 0.009(3)
C14 0.031(3) 0.031(4) 0.020(3) -0.005(3) 0.004(3) -0.005(3)
C15 0.030(3) 0.045(4) 0.012(3) 0.008(3) 0.003(3) 0.000(3)
C16 0.022(3) 0.020(3) 0.023(3) 0.002(2) 0.008(2) -0.002(2)
N21 0.018(2) 0.025(3) 0.023(3) 0.006(2) 0.008(2) -0.002(2)
N22 0.018(2) 0.023(3) 0.020(2) 0.001(2) 0.006(2) -0.002(2)
N23 0.016(2) 0.023(3) 0.028(3) 0.002(2) 0.006(2) -0.001(2)
N24 0.019(3) 0.028(3) 0.029(3) -0.012(2) 0.008(2) 0.000(2)
C21 0.020(3) 0.018(3) 0.026(3) -0.005(2) 0.009(2) -0.002(2)
C22 0.016(3) 0.032(4) 0.029(3) 0.001(3) 0.010(3) -0.003(3)
C23 0.025(3) 0.042(4) 0.015(3) 0.000(3) 0.006(2) 0.003(3)
C24 0.019(3) 0.035(4) 0.018(3) 0.001(3) 0.003(2) -0.001(3)
C25 0.019(3) 0.031(4) 0.045(4) -0.012(3) 0.011(3) 0.002(3)
C26 0.021(3) 0.018(3) 0.030(3) -0.003(3) 0.011(3) -0.007(2)
O1W 0.040(3) 0.050(4) 0.051(4) 0.011(3) 0.022(3) 0.006(3)
O2W 0.044(4) 0.052(4) 0.105(6) -0.010(4) 0.019(4) 0.007(3)

loop_
_atom_type_symbol
_atom_type_description
_atom_type_scat_dispersion_real
_atom_type_scat_dispersion_imag
_atom_type_scat_source
Mo Mo -1.6832 0.6857 'International Tables Vol C Tables 4.2.6.8 and 6.1.1.4'
Mn Mn 0.3368 0.7283 'International Tables Vol C Tables 4.2.6.8 and 6.1.1.4'
O O 0.0106 0.0060 'International Tables Vol C Tables 4.2.6.8 and 6.1.1.4'
N N 0.0061 0.0033 'International Tables Vol C Tables 4.2.6.8 and 6.1.1.4'
C C 0.0033 0.0016 'International Tables Vol C Tables 4.2.6.8 and 6.1.1.4'
H H 0.0000 0.0000 'International Tables Vol C Tables 4.2.6.8 and 6.1.1.4'

loop_
_geom_angle_atom_site_label_1
_geom_angle_atom_site_label_2
_geom_angle_atom_site_label_3
_geom_angle
_geom_angle_site_symmetry_1
_geom_angle_site_symmetry_3
_geom_angle_publ_flag
Mn1 O12' Mo7' 81(7) 6_576 . ?
O3 Mo1 O5 103.5(2) . . ?
O3 Mo1 O17 93.9(2) . . ?
O5 Mo1 O17 99.6(2) . . ?
O3 Mo1 O9 100.5(2) . . ?
O5 Mo1 O9 95.5(2) . . ?
O17 Mo1 O9 156.07(18) . . ?
O3 Mo1 O18 160.0(2) . . ?
O5 Mo1 O18 94.21(19) . . ?
O17 Mo1 O18 73.71(16) . . ?
O9 Mo1 O18 86.82(17) . . ?
O3 Mo1 O11 91.9(2) . . ?
O5 Mo1 O11 163.08(19) . . ?
O17 Mo1 O11 86.06(17) . . ?
O9 Mo1 O11 74.55(17) . . ?
O18 Mo1 O11 71.91(15) . . ?
O3 Mo1 Mo7 127.94(16) . . ?
O5 Mo1 Mo7 88.60(17) . . ?
O17 Mo1 Mo7 34.09(12) . . ?
O9 Mo1 Mo7 128.90(13) . . ?
O18 Mo1 Mo7 42.10(11) . . ?
O11 Mo1 Mo7 87.27(11) . . ?
O12 Mo2 O10 104.3(3) . . ?
O12 Mo2 O19 100.2(2) . . ?
O10 Mo2 O19 95.1(2) . . ?
O12 Mo2 O24 95.8(2) . . ?
O10 Mo2 O24 99.4(2) . . ?
O19 Mo2 O24 154.93(19) . . ?
O12 Mo2 O18 95.1(2) . . ?
O10 Mo2 O18 159.3(2) . . ?
O19 Mo2 O18 74.06(17) . . ?
O24 Mo2 O18 85.53(17) . . ?
O12 Mo2 O7 163.6(2) . . ?
O10 Mo2 O7 90.1(2) . . ?
O19 Mo2 O7 86.12(18) . . ?
O24 Mo2 O7 73.61(17) . . ?
O18 Mo2 O7 71.97(15) . . ?
O12 Mo2 Mo7 88.40(18) . . ?
O10 Mo2 Mo7 129.68(17) . . ?
O19 Mo2 Mo7 34.62(12) . . ?
O24 Mo2 Mo7 127.97(13) . . ?
O18 Mo2 Mo7 42.48(11) . . ?
O7 Mo2 Mo7 88.46(11) . . ?
O2 Mo3 O6 104.7(2) . . ?
O2 Mo3 O11 100.9(2) . . ?
O6 Mo3 O11 100.6(2) . . ?
O2 Mo3 O7 102.3(2) . . ?
O6 Mo3 O7 100.6(2) . . ?
O11 Mo3 O7 143.30(18) . . ?
O2 Mo3 O18 84.49(19) . . ?
O6 Mo3 O18 170.84(19) . . ?
O11 Mo3 O18 77.04(16) . . ?
O7 Mo3 O18 77.32(16) . . ?
O2 Mo3 O22 172.43(19) . . ?
O6 Mo3 O22 82.88(18) . . ?
O11 Mo3 O22 76.75(16) . . ?
O7 Mo3 O22 76.54(16) . . ?
O18 Mo3 O22 87.96(15) . . ?
O16 Mo4 O1 104.5(2) . . ?
O16 Mo4 O24 97.2(2) . . ?
O1 Mo4 O24 101.4(2) . . ?
O16 Mo4 O20 99.8(2) . . ?
O1 Mo4 O20 91.7(2) . . ?
O24 Mo4 O20 155.20(18) . . ?
O16 Mo4 O22 94.0(2) . . ?
O1 Mo4 O22 157.6(2) . . ?
O24 Mo4 O22 88.56(17) . . ?
O20 Mo4 O22 72.41(17) . . ?
O16 Mo4 O7 163.7(2) . . ?
O1 Mo4 O7 90.9(2) . . ?
O24 Mo4 O7 74.15(17) . . ?
O20 Mo4 O7 84.78(17) . . ?
O22 Mo4 O7 72.34(15) . . ?
O16 Mo4 Mo6 89.06(18) . . ?
O1 Mo4 Mo6 125.6(2) . . ?
O24 Mo4 Mo6 129.40(13) . . ?
O20 Mo4 Mo6 33.86(14) . . ?
O22 Mo4 Mo6 40.85(11) . . ?
O7 Mo4 Mo6 86.21(11) . . ?
O4 Mo5 O14 104.2(2) . . ?
O4 Mo5 O9 98.2(2) . . ?
O14 Mo5 O9 98.8(2) . . ?
O4 Mo5 O23 99.2(2) . . ?
O14 Mo5 O23 93.9(3) . . ?
O9 Mo5 O23 155.29(19) . . ?
O4 Mo5 O22 93.87(19) . . ?
O14 Mo5 O22 159.5(2) . . ?
O9 Mo5 O22 87.97(17) . . ?
O23 Mo5 O22 73.42(18) . . ?
O4 Mo5 O11 164.8(2) . . ?
O14 Mo5 O11 90.2(2) . . ?
O9 Mo5 O11 74.36(17) . . ?
O23 Mo5 O11 84.54(17) . . ?
O22 Mo5 O11 72.93(15) . . ?
O4 Mo5 Mo6 87.15(16) . . ?
O14 Mo5 Mo6 128.5(2) . . ?
O9 Mo5 Mo6 129.61(13) . . ?
O23 Mo5 Mo6 34.71(14) . . ?
O22 Mo5 Mo6 41.64(11) . . ?
O11 Mo5 Mo6 87.70(11) . . ?
O8 Mo6 O21 106.4(2) . . ?
O8 Mo6 O23 99.8(2) . . ?
O21 Mo6 O23 100.2(2) . . ?
O8 Mo6 O20 97.9(2) . . ?
O21 Mo6 O20 99.8(2) . . ?
O23 Mo6 O20 148.29(19) . . ?
O8 Mo6 O22 104.9(2) . . ?
O21 Mo6 O22 148.8(2) . . ?
O23 Mo6 O22 75.07(17) . . ?
O20 Mo6 O22 75.04(17) . . ?
O8 Mo6 O6 176.5(2) . . ?
O21 Mo6 O6 77.16(19) . . ?
O23 Mo6 O6 79.14(18) . . ?
O20 Mo6 O6 81.63(18) . . ?
O22 Mo6 O6 71.62(15) . . ?
O8 Mo6 Mo5 93.72(17) . . ?
O21 Mo6 Mo5 135.0(2) . . ?
O23 Mo6 Mo5 35.76(14) . . ?
O20 Mo6 Mo5 117.11(13) . . ?
O22 Mo6 Mo5 42.35(11) . . ?
O6 Mo6 Mo5 83.44(11) . . ?
O8 Mo6 Mo4 93.69(17) . . ?
O21 Mo6 Mo4 133.7(2) . . ?
O23 Mo6 Mo4 117.25(14) . . ?
O20 Mo6 Mo4 35.14(13) . . ?
O22 Mo6 Mo4 42.32(11) . . ?
O6 Mo6 Mo4 83.88(11) . . ?
Mo5 Mo6 Mo4 82.739(19) . . ?
O15 Mo7 O13 106.1(3) . . ?
O15 Mo7 O17 98.9(2) . . ?
O13 Mo7 O17 100.4(2) . . ?
O15 Mo7 O19 98.4(2) . . ?
O13 Mo7 O19 100.5(2) . . ?
O17 Mo7 O19 147.90(18) . . ?
O15 Mo7 O18 102.2(2) . . ?
O13 Mo7 O18 151.7(2) . . ?
O17 Mo7 O18 75.03(16) . . ?
O19 Mo7 O18 74.99(17) . . ?
O15 Mo7 O2 172.4(2) . . ?
O13 Mo7 O2 81.4(2) . . ?
O17 Mo7 O2 80.31(17) . . ?
O19 Mo7 O2 79.04(18) . . ?
O18 Mo7 O2 70.22(15) . . ?
O15 Mo7 Mo2 91.09(19) . . ?
O13 Mo7 Mo2 134.99(17) . . ?
O17 Mo7 Mo2 118.01(12) . . ?
O19 Mo7 Mo2 34.89(13) . . ?
O18 Mo7 Mo2 43.19(11) . . ?
O2 Mo7 Mo2 82.73(10) . . ?
O15 Mo7 Mo1 92.55(18) . . ?
O13 Mo7 Mo1 134.38(19) . . ?
O17 Mo7 Mo1 34.68(12) . . ?
O19 Mo7 Mo1 117.76(13) . . ?
O18 Mo7 Mo1 42.88(10) . . ?
O2 Mo7 Mo1 82.49(11) . . ?
Mo2 Mo7 Mo1 84.243(19) . . ?
O13W Mn1 O14W 174.3(2) . 6_575 ?
O13W Mn1 O11W 92.1(2) . . ?
O14W Mn1 O11W 93.5(2) 6_575 . ?
O13W Mn1 O6 90.7(2) . . ?
O14W Mn1 O6 89.8(3) 6_575 . ?
O11W Mn1 O6 91.04(19) . . ?
O13W Mn1 O12W 92.2(4) . 6_575 ?
O14W Mn1 O12W 86.5(5) 6_575 6_575 ?
O11W Mn1 O12W 96.2(4) . 6_575 ?
O6 Mn1 O12W 172.1(4) . 6_575 ?
O13W Mn1 O21 91.3(2) . . ?
O14W Mn1 O21 83.4(3) 6_575 . ?
O11W Mn1 O21 166.53(19) . . ?
O6 Mn1 O21 75.88(17) . . ?
O12W Mn1 O21 96.7(4) 6_575 . ?
O13W Mn1 O12' 86(3) . 6_575 ?
O14W Mn1 O12' 93(3) 6_575 6_575 ?
O11W Mn1 O12' 96(2) . 6_575 ?
O6 Mn1 O12' 173(2) . 6_575 ?
O12W Mn1 O12' 7(3) 6_575 6_575 ?
O21 Mn1 O12' 98(2) . 6_575 ?
O23W Mn2 O14 86.6(2) . . ?
O23W Mn2 O25W 87.1(2) . 6_575 ?
O14 Mn2 O25W 173.5(2) . 6_575 ?
O23W Mn2 O22W 168.1(2) . . ?
O14 Mn2 O22W 92.4(2) . . ?
O25W Mn2 O22W 94.1(3) 6_575 . ?
O23W Mn2 O24W 98.9(2) . 6_575 ?
O14 Mn2 O24W 89.2(3) . 6_575 ?
O25W Mn2 O24W 90.3(3) 6_575 6_575 ?
O22W Mn2 O24W 92.9(2) . 6_575 ?
O23W Mn2 O21W 87.9(2) . . ?
O14 Mn2 O21W 91.3(2) . . ?
O25W Mn2 O21W 89.9(2) 6_575 . ?
O22W Mn2 O21W 80.2(2) . . ?
O24W Mn2 O21W 173.1(3) 6_575 . ?
Mo3 O2 Mo7 104.5(2) . . ?
Mo3 O6 Mn1 163.0(3) . . ?
Mo3 O6 Mo6 104.63(19) . . ?
Mn1 O6 Mo6 92.17(17) . . ?
Mo3 O7 Mo2 110.11(18) . . ?
Mo3 O7 Mo4 111.38(19) . . ?
Mo2 O7 Mo4 93.41(16) . . ?
Mo5 O9 Mo1 112.8(2) . . ?
Mo3 O11 Mo1 111.10(19) . . ?
Mo3 O11 Mo5 110.32(18) . . ?
Mo1 O11 Mo5 93.11(16) . . ?
Mo5 O14 Mn2 162.9(4) . . ?
Mo7 O17 Mo1 111.2(2) . . ?
Mo7 O18 Mo2 94.33(16) . . ?
Mo7 O18 Mo1 95.02(16) . . ?
Mo2 O18 Mo1 156.8(2) . . ?
Mo7 O18 Mo3 100.76(17) . . ?
Mo2 O18 Mo3 99.65(15) . . ?
Mo1 O18 Mo3 99.43(16) . . ?
Mo7 O19 Mo2 110.5(2) . . ?
Mo6 O20 Mo4 111.0(2) . . ?
Mo6 O21 Mn1 114.5(2) . . ?
Mo6 O22 Mo5 96.01(16) . . ?
Mo6 O22 Mo4 96.84(16) . . ?
Mo5 O22 Mo4 154.5(2) . . ?
Mo6 O22 Mo3 100.87(16) . . ?
Mo5 O22 Mo3 99.59(16) . . ?
Mo4 O22 Mo3 99.55(16) . . ?
Mo6 O23 Mo5 109.5(2) . . ?
Mo4 O24 Mo2 113.5(2) . . ?
C11 N11 C14 109.2(5) . . ?
C11 N11 C16 109.7(5) . . ?
C14 N11 C16 108.8(5) . . ?
C12 N12 C15 109.4(6) . . ?
C12 N12 C11 108.7(5) . . ?
C15 N12 C11 108.9(5) . . ?
C12 N12 H12 109.9 . . ?
C15 N12 H12 109.9 . . ?
C11 N12 H12 109.9 . . ?
C12 N13 C13 108.6(6) . . ?
C12 N13 C14 109.1(6) . . ?
C13 N13 C14 107.9(5) . . ?
C15 N14 C16 109.0(5) . . ?
C15 N14 C13 109.2(6) . . ?
C16 N14 C13 107.8(5) . . ?
N11 C11 N12 109.6(5) . . ?
N11 C11 H11A 109.8 . . ?
N12 C11 H11A 109.8 . . ?
N11 C11 H11B 109.8 . . ?
N12 C11 H11B 109.8 . . ?
H11A C11 H11B 108.2 . . ?
N13 C12 N12 109.9(5) . . ?
N13 C12 H12A 109.7 . . ?
N12 C12 H12A 109.7 . . ?
N13 C12 H12B 109.7 . . ?
N12 C12 H12B 109.7 . . ?
H12A C12 H12B 108.2 . . ?
N13 C13 N14 111.7(5) . . ?
N13 C13 H13A 109.3 . . ?
N14 C13 H13A 109.3 . . ?
N13 C13 H13B 109.3 . . ?
N14 C13 H13B 109.3 . . ?
H13A C13 H13B 107.9 . . ?
N11 C14 N13 112.0(5) . . ?
N11 C14 H14A 109.2 . . ?
N13 C14 H14A 109.2 . . ?
N11 C14 H14B 109.2 . . ?
N13 C14 H14B 109.2 . . ?
H14A C14 H14B 107.9 . . ?
N14 C15 N12 109.4(5) . . ?
N14 C15 H15A 109.8 . . ?
N12 C15 H15A 109.8 . . ?
N14 C15 H15B 109.8 . . ?
N12 C15 H15B 109.8 . . ?
H15A C15 H15B 108.2 . . ?
N11 C16 N14 111.6(5) . . ?
N11 C16 H16A 109.3 . . ?
N14 C16 H16A 109.3 . . ?
N11 C16 H16B 109.3 . . ?
N14 C16 H16B 109.3 . . ?
H16A C16 H16B 108.0 . . ?
C23 N21 C21 110.0(5) . . ?
C23 N21 C22 109.2(5) . . ?
C21 N21 C22 108.1(5) . . ?
C26 N22 C21 109.6(5) . . ?
C26 N22 C24 109.0(5) . . ?
C21 N22 C24 108.2(5) . . ?
C25 N23 C24 108.9(5) . . ?
C25 N23 C22 109.7(6) . . ?
C24 N23 C22 108.4(5) . . ?
C23 N24 C26 109.6(5) . . ?
C23 N24 C25 109.3(5) . . ?
C26 N24 C25 109.2(5) . . ?
C23 N24 H24 109.5 . . ?
C26 N24 H24 109.5 . . ?
C25 N24 H24 109.5 . . ?
N22 C21 N21 111.6(5) . . ?
N22 C21 H21A 109.3 . . ?
N21 C21 H21A 109.3 . . ?
N22 C21 H21B 109.3 . . ?
N21 C21 H21B 109.3 . . ?
H21A C21 H21B 108.0 . . ?
N21 C22 N23 111.1(5) . . ?
N21 C22 H22A 109.4 . . ?
N23 C22 H22A 109.4 . . ?
N21 C22 H22B 109.4 . . ?
N23 C22 H22B 109.4 . . ?
H22A C22 H22B 108.0 . . ?
N21 C23 N24 109.0(5) . . ?
N21 C23 H23A 109.9 . . ?
N24 C23 H23A 109.9 . . ?
N21 C23 H23B 109.9 . . ?
N24 C23 H23B 109.9 . . ?
H23A C23 H23B 108.3 . . ?
N23 C24 N22 111.5(5) . . ?
N23 C24 H24A 109.3 . . ?
N22 C24 H24A 109.3 . . ?
N23 C24 H24B 109.3 . . ?
N22 C24 H24B 109.3 . . ?
H24A C24 H24B 108.0 . . ?
N23 C25 N24 109.1(5) . . ?
N23 C25 H25A 109.9 . . ?
N24 C25 H25A 109.9 . . ?
N23 C25 H25B 109.9 . . ?
N24 C25 H25B 109.9 . . ?
H25A C25 H25B 108.3 . . ?
N22 C26 N24 108.9(5) . . ?
N22 C26 H26A 109.9 . . ?
N24 C26 H26A 109.9 . . ?
N22 C26 H26B 109.9 . . ?
N24 C26 H26B 109.9 . . ?
H26A C26 H26B 108.3 . . ?

loop_
_geom_bond_atom_site_label_1
_geom_bond_atom_site_label_2
_geom_bond_distance
_geom_bond_site_symmetry_2
_geom_bond_publ_flag
O12' Mn1 2.5(2) 6_576 ?
O12' Mo7' 2.48(17) . ?
Mo1 O3 1.715(5) . ?
Mo1 O5 1.730(5) . ?
Mo1 O17 1.952(4) . ?
Mo1 O9 1.959(4) . ?
Mo1 O18 2.185(4) . ?
Mo1 O11 2.208(4) . ?
Mo1 Mo7 3.1986(7) . ?
Mo2 O12 1.713(5) . ?
Mo2 O10 1.729(5) . ?
Mo2 O19 1.941(5) . ?
Mo2 O24 1.967(4) . ?
Mo2 O18 2.181(4) . ?
Mo2 O7 2.228(4) . ?
Mo2 Mo7 3.1783(8) . ?
Mo3 O2 1.730(4) . ?
Mo3 O6 1.765(5) . ?
Mo3 O11 1.878(4) . ?
Mo3 O7 1.886(4) . ?
Mo3 O18 2.239(4) . ?
Mo3 O22 2.293(4) . ?
Mo4 O16 1.722(5) . ?
Mo4 O1 1.723(5) . ?
Mo4 O24 1.921(5) . ?
Mo4 O20 1.980(5) . ?
Mo4 O22 2.177(4) . ?
Mo4 O7 2.241(4) . ?
Mo4 Mo6 3.2114(8) . ?
Mo5 O4 1.709(5) . ?
Mo5 O14 1.732(5) . ?
Mo5 O9 1.922(5) . ?
Mo5 O23 1.963(5) . ?
Mo5 O22 2.145(4) . ?
Mo5 O11 2.245(4) . ?
Mo5 Mo6 3.1659(8) . ?
Mo6 O8 1.719(5) . ?
Mo6 O21 1.751(5) . ?
Mo6 O23 1.913(5) . ?
Mo6 O20 1.917(5) . ?
Mo6 O22 2.115(4) . ?
Mo6 O6 2.495(5) . ?
Mo7 O15 1.716(5) . ?
Mo7 O13 1.738(5) . ?
Mo7 O17 1.923(4) . ?
Mo7 O19 1.927(4) . ?
Mo7 O18 2.153(4) . ?
Mo7 O2 2.505(5) . ?
Mn1 O13W 2.117(5) . ?
Mn1 O14W 2.145(6) 6_575 ?
Mn1 O11W 2.157(5) . ?
Mn1 O6 2.169(4) . ?
Mn1 O12W 2.169(10) 6_575 ?
Mn1 O21 2.239(5) . ?
Mn1 O12' 2.5(2) 6_575 ?
Mn2 O23W 2.135(5) . ?
Mn2 O14 2.139(5) . ?
Mn2 O25W 2.189(6) 6_575 ?
Mn2 O22W 2.192(5) . ?
Mn2 O24W 2.213(7) 6_575 ?
Mn2 O21W 2.218(5) . ?
O12W Mn1 2.169(10) 6_576 ?
O14W Mn1 2.145(6) 6_576 ?
O24W Mn2 2.213(7) 6_576 ?
O25W Mn2 2.189(6) 6_576 ?
N11 C11 1.435(8) . ?
N11 C14 1.452(8) . ?
N11 C16 1.462(8) . ?
N12 C12 1.497(10) . ?
N12 C15 1.507(9) . ?
N12 C11 1.517(8) . ?
N12 H12 0.9300 . ?
N13 C12 1.447(10) . ?
N13 C13 1.474(9) . ?
N13 C14 1.487(9) . ?
N14 C15 1.445(8) . ?
N14 C16 1.485(8) . ?
N14 C13 1.486(9) . ?
C11 H11A 0.9900 . ?
C11 H11B 0.9900 . ?
C12 H12A 0.9900 . ?
C12 H12B 0.9900 . ?
C13 H13A 0.9900 . ?
C13 H13B 0.9900 . ?
C14 H14A 0.9900 . ?
C14 H14B 0.9900 . ?
C15 H15A 0.9900 . ?
C15 H15B 0.9900 . ?
C16 H16A 0.9900 . ?
C16 H16B 0.9900 . ?
N21 C23 1.463(9) . ?
N21 C21 1.471(8) . ?
N21 C22 1.478(8) . ?
N22 C26 1.455(8) . ?
N22 C21 1.469(8) . ?
N22 C24 1.489(8) . ?
N23 C25 1.455(9) . ?
N23 C24 1.470(8) . ?
N23 C22 1.482(9) . ?
N24 C23 1.498(9) . ?
N24 C26 1.514(8) . ?
N24 C25 1.515(8) . ?
N24 H24 0.9300 . ?
C21 H21A 0.9900 . ?
C21 H21B 0.9900 . ?
C22 H22A 0.9900 . ?
C22 H22B 0.9900 . ?
C23 H23A 0.9900 . ?
C23 H23B 0.9900 . ?
C24 H24A 0.9900 . ?
C24 H24B 0.9900 . ?
C25 H25A 0.9900 . ?
C25 H25B 0.9900 . ?
C26 H26A 0.9900 . ?
C26 H26B 0.9900 . ?
